data_2003335
loop_
_publ_author_name
'Falvello, L. R.'
'Mattamana, S. P.'
'Poli, R.'

_publ_section_title
;
 Bis(\h^5^-indenyl)tetrakis(\m-iodo)dimolybdenum(<i>Mo</i>---<i>Mo</i>)
;
_journal_issue 4
_journal_name_full 'Acta Crystallographica Section C'
_journal_page_first 569
_journal_page_last 571
_journal_paper_doi 10.1107/S010827019400870X
_journal_volume 51
_journal_year 1995
_chemical_compound_source
;
The title compound was prepared in a two-stage synthetic procedure.  In the
first step, MoI~3~(thf)~3~ and sodium
indenyl, NaC~9~H~7~, were reacted in THF to yield Na[(C~9~H~7~)MoI~3~].  The
latter was further reacted with tetraphenylphosphonium iodide, PPh~4~I, in a
mixture of THF and dichloromethane to give PPh~4~[(C~9~H~7~)MoI~3~].  From a
dichloromethane solution of this compound, crystals of the title compound
were obtained by cooling to 253 K.
;
_chemical_formula_structural '(C9 H7) Mo I4 Mo (C9 H7)'
_chemical_formula_sum 'C18 H14 I4 Mo2'
_chemical_formula_weight 929.77
_chemical_name_systematic
;
 Bis(\h^5^-indenyl)tetrakis(\m~2~-iodo)dimolybdenum
;
_space_group_IT_number 2
_symmetry_cell_setting triclinic
_symmetry_space_group_name_Hall '-P 1'
_symmetry_space_group_name_H-M 'P -1'
_audit_creation_method SHELXL
_cell_angle_alpha 102.47(9)
_cell_angle_beta 117.42(11)
_cell_angle_gamma 93.41(11)
_cell_formula_units_Z 1
_cell_length_a 8.155(13)
_cell_length_b 8.546(8)
_cell_length_c 8.681(11)
_cell_measurement_reflns_used 16
_cell_measurement_temperature 291(2)
_cell_measurement_theta_max 14.8
_cell_measurement_theta_min 10.0
_cell_volume 515.5(13)
_computing_cell_refinement DIF4
_computing_data_collection 'DIF4 (Stoe & Cie, 1988a)'
_computing_data_reduction 'REDU4 (Stoe & Cie, 1988b)'
_computing_molecular_graphics 'SHELXTL-PLUS (Sheldrick, 1991)'
_computing_publication_material SHELXL-93
_computing_structure_refinement 'SHELXL-93 (Sheldrick, 1994)'
_computing_structure_solution 'SHELXS-90 (Sheldrick, 1990)'
_diffrn_ambient_temperature 291(2)
_diffrn_measurement_device 'Stoe-Siemens AED 4-circle diffractometer'
_diffrn_measurement_method '\w-2\q scans'
_diffrn_radiation_monochromator graphite
_diffrn_radiation_source 'normal-focus sealed tube'
_diffrn_radiation_type MoK\a
_diffrn_radiation_wavelength 0.71073
_diffrn_reflns_av_R_equivalents 0.0242
_diffrn_reflns_av_sigmaI/netI 0.0743
_diffrn_reflns_limit_h_max 7
_diffrn_reflns_limit_h_min -8
_diffrn_reflns_limit_k_max 9
_diffrn_reflns_limit_k_min -7
_diffrn_reflns_limit_l_max 9
_diffrn_reflns_limit_l_min -7
_diffrn_reflns_number 1443
_diffrn_reflns_theta_max 22.49
_diffrn_reflns_theta_min 2.48
_diffrn_standards_decay_% 15.6
_diffrn_standards_interval_time 180
_diffrn_standards_number 1
_exptl_absorpt_coefficient_mu 7.204
_exptl_absorpt_correction_T_max 1.000
_exptl_absorpt_correction_T_min 0.610
_exptl_absorpt_correction_type empirical
_exptl_crystal_colour black
_exptl_crystal_density_diffrn 2.995
_exptl_crystal_description 'poorly formed block'
_exptl_crystal_F_000 418
_exptl_crystal_size_max 0.37
_exptl_crystal_size_mid 0.27
_exptl_crystal_size_min 0.25
_exptl_crystal_thermal_history 'cooling to 253 K'
_refine_diff_density_max 1.108
_refine_diff_density_min -1.039
_refine_ls_extinction_method none
_refine_ls_goodness_of_fit_all 1.020
_refine_ls_goodness_of_fit_obs 1.063
_refine_ls_hydrogen_treatment ' H atoms treated as riding atoms, C-H 0.93\%A'
_refine_ls_matrix_type full
_refine_ls_number_parameters 109
_refine_ls_number_reflns 1356
_refine_ls_number_restraints 6
_refine_ls_restrained_S_all 1.022
_refine_ls_restrained_S_obs 1.065
_refine_ls_R_factor_all 0.0755
_refine_ls_R_factor_obs 0.0467
_refine_ls_shift/esd_max 0.000
_refine_ls_shift/esd_mean 0.000
_refine_ls_structure_factor_coef Fsqd
_refine_ls_weighting_details 'w=1/[\s^2^(Fo^2^)+(0.0544P)^2^+0.0000P] wh'
_refine_ls_weighting_scheme calc
_refine_ls_wR_factor_all 0.1148
_refine_ls_wR_factor_obs 0.1010
_reflns_number_observed 994
_reflns_number_total 1356
_reflns_observed_criterion >2sigma(I)
_cod_data_source_file fg1020.cif
_cod_data_source_block xsmall
_cod_depositor_comments
;
The following automatic conversions were performed:

'_refine_ls_weighting_scheme' value 'calc
w=1/[\s^2^(Fo^2^)+(0.0544P)^2^+0.0000P] wh' was changed to 'calc'.
New tag '_refine_ls_weighting_details' was created. The value of the
new tag was set to 'w=1/[\s^2^(Fo^2^)+(0.0544P)^2^+0.0000P] wh'.

Automatic conversion script
Id: cif_fix_values 3143 2015-03-26 13:38:13Z robertas 
;
_cod_original_cell_volume 515.5(12)
_cod_database_code 2003335

loop_
_symmetry_equiv_pos_as_xyz
'x, y, z'
'-x, -y, -z'

loop_
_atom_site_aniso_label
_atom_site_aniso_U_11
_atom_site_aniso_U_12
_atom_site_aniso_U_13
_atom_site_aniso_U_22
_atom_site_aniso_U_23
_atom_site_aniso_U_33
Mo1 0.0240(7) 0.0042(6) 0.0084(6) 0.0219(8) 0.0010(6) 0.0278(8)
I1 0.0355(6) 0.0108(5) 0.0001(5) 0.0422(7) 0.0090(5) 0.0341(7)
I2 0.0409(6) -0.0003(5) 0.0179(5) 0.0292(6) 0.0041(5) 0.0407(7)
C1 0.046(11) 0.022(9) 0.015(9) 0.053(12) 0.001(9) 0.031(10)
C2 0.030(6) 0.008(5) 0.027(5) 0.047(7) -0.002(5) 0.049(7)
C3 0.062(12) 0.003(10) 0.028(10) 0.050(12) -0.006(9) 0.036(11)
C4 0.054(11) -0.009(8) 0.026(9) 0.031(10) 0.000(8) 0.039(11)
C5 0.064(13) -0.002(10) 0.020(10) 0.050(12) -0.003(9) 0.033(11)
C6 0.052(13) 0.009(12) 0.029(11) 0.074(16) -0.014(12) 0.062(15)
C7 0.044(11) -0.012(9) 0.032(11) 0.038(11) -0.007(10) 0.061(14)
C8 0.043(10) -0.005(8) 0.013(9) 0.020(9) 0.000(8) 0.041(10)
C9 0.033(9) 0.005(8) 0.012(8) 0.035(10) -0.010(8) 0.036(10)

loop_
_atom_site_label
_atom_site_occupancy
_atom_site_fract_x
_atom_site_fract_y
_atom_site_fract_z
_atom_site_U_iso_or_equiv
_atom_site_thermal_displace_type
_atom_site_calc_flag
_atom_site_refinement_flags
_atom_site_type_symbol
Mo1 1 -0.0410(2) 0.1060(2) 0.1130(2) 0.0273(4) Uani d . Mo
I1 1 -0.27753(15) 0.03909(14) -0.26087(15) 0.0443(4) Uani d . I
I2 1 -0.19230(15) -0.22821(13) 0.00659(15) 0.0390(4) Uani d . I
C1 1 -0.180(2) 0.316(2) 0.154(2) 0.046(5) Uani d . C
H1 1 -0.240(2) 0.360(2) 0.057(2) 0.056 Uiso calc R H
C2 1 -0.257(2) 0.183(2) 0.178(2) 0.041(4) Uani d U C
H2 1 -0.381(2) 0.127(2) 0.105(2) 0.050 Uiso calc R H
C3 1 -0.119(3) 0.145(2) 0.335(2) 0.051(5) Uani d . C
H3 1 -0.131(3) 0.058(2) 0.380(2) 0.061 Uiso calc R H
C4 1 0.044(2) 0.271(2) 0.407(2) 0.042(4) Uani d . C
C5 1 0.221(3) 0.298(2) 0.572(2) 0.053(5) Uani d . C
H5 1 0.249(3) 0.227(2) 0.644(2) 0.064 Uiso calc R H
C6 1 0.345(3) 0.435(3) 0.614(3) 0.068(6) Uani d . C
H6 1 0.459(3) 0.459(3) 0.721(3) 0.082 Uiso calc R H
C7 1 0.309(3) 0.542(2) 0.501(3) 0.050(5) Uani d . C
H7 1 0.399(3) 0.634(2) 0.537(3) 0.060 Uiso calc R H
C8 1 0.148(2) 0.513(2) 0.346(2) 0.039(4) Uani d . C
H8 1 0.129(2) 0.580(2) 0.271(2) 0.047 Uiso calc R H
C9 1 0.007(2) 0.378(2) 0.297(2) 0.040(4) Uani d . C

loop_
_atom_type_symbol
_atom_type_description
_atom_type_scat_source
_atom_type_scat_dispersion_real
_atom_type_scat_dispersion_imag
C C 'International Tables Vol C Tables 4.2.6.8 and 6.1.1.4' 0.0033 0.001
H H 'International Tables Vol C Tables 4.2.6.8 and 6.1.1.4' 0.0000 0.000
Mo Mo 'International Tables Vol C Tables 4.2.6.8 and 6.1.1.4' -1.6832 0.
I I 'International Tables Vol C Tables 4.2.6.8 and 6.1.1.4' -0.4742 1.81

loop_
_geom_angle_atom_site_label_1
_geom_angle_atom_site_label_2
_geom_angle_atom_site_label_3
_geom_angle_site_symmetry_1
_geom_angle_site_symmetry_3
_geom_angle
_geom_angle_publ_flag
C2 Mo1 C1 . . 36.2(6) no
C2 Mo1 C3 . . 37.7(6) no
C1 Mo1 C3 . . 61.4(7) no
C2 Mo1 C4 . . 59.6(6) no
C1 Mo1 C4 . . 58.3(6) no
C3 Mo1 C4 . . 36.1(6) no
C2 Mo1 C9 . . 59.6(6) no
C1 Mo1 C9 . . 35.4(6) no
C3 Mo1 C9 . . 60.1(6) no
C4 Mo1 C9 . . 34.1(5) no
C2 Mo1 Mo1 . 2 146.9(5) no
C1 Mo1 Mo1 . 2 147.8(5) no
C3 Mo1 Mo1 . 2 147.1(5) no
C4 Mo1 Mo1 . 2 150.6(4) no
C9 Mo1 Mo1 . 2 149.6(4) no
C2 Mo1 I2 . 2 137.9(5) no
C1 Mo1 I2 . 2 102.0(5) no
C3 Mo1 I2 . 2 145.5(5) no
C4 Mo1 I2 . 2 109.6(4) no
C9 Mo1 I2 . 2 88.5(4) no
Mo1 Mo1 I2 2 2 61.29(11) yes
C2 Mo1 I1 . . 93.7(5) no
C1 Mo1 I1 . . 89.1(4) no
C3 Mo1 I1 . . 128.8(5) no
C4 Mo1 I1 . . 147.3(5) no
C9 Mo1 I1 . . 117.9(4) no
Mo1 Mo1 I1 2 . 61.24(13) yes
I2 Mo1 I1 2 . 76.66(15) yes
C2 Mo1 I2 . . 94.1(5) no
C1 Mo1 I2 . . 127.7(5) no
C3 Mo1 I2 . . 89.5(5) no
C4 Mo1 I2 . . 120.5(4) no
C9 Mo1 I2 . . 149.2(4) no
Mo1 Mo1 I2 2 . 60.77(10) yes
I2 Mo1 I2 2 . 122.05(10) yes
I1 Mo1 I2 . . 76.38(14) yes
C2 Mo1 I1 . 2 138.1(5) no
C1 Mo1 I1 . 2 146.4(4) no
C3 Mo1 I1 . 2 100.7(5) no
C4 Mo1 I1 . 2 90.1(5) no
C9 Mo1 I1 . 2 111.6(4) no
Mo1 Mo1 I1 2 2 60.92(13) yes
I2 Mo1 I1 2 2 76.47(12) yes
I1 Mo1 I1 . 2 122.15(11) yes
I2 Mo1 I1 . 2 76.29(14) yes
Mo1 I1 Mo1 . 2 57.85(11) yes
Mo1 I2 Mo1 2 . 57.95(10) yes
C2 C1 C9 . . 110.3(16) no
C2 C1 Mo1 . . 70.1(10) no
C9 C1 Mo1 . . 79.3(10) no
Mo1 C1 H1 . . 117.5(5) no
C1 C2 C3 . . 109.1(15) no
C1 C2 Mo1 . . 73.7(10) no
C3 C2 Mo1 . . 73.9(9) no
Mo1 C2 H2 . . 118.8(5) no
C2 C3 C4 . . 104.5(16) no
C2 C3 Mo1 . . 68.4(9) no
C4 C3 Mo1 . . 76.9(10) no
Mo1 C3 H3 . . 119.1(5) no
C9 C4 C3 . . 110.3(15) no
C9 C4 C5 . . 121.3(15) no
C3 C4 C5 . . 128.3(17) no
C9 C4 Mo1 . . 73.8(10) no
C3 C4 Mo1 . . 67.1(9) no
C5 C4 Mo1 . . 127.9(13) no
C6 C5 C4 . . 115.5(19) no
C5 C6 C7 . . 123.3(19) no
C8 C7 C6 . . 120.8(17) no
C7 C8 C9 . . 119.7(17) no
C4 C9 C8 . . 119.3(15) no
C4 C9 C1 . . 105.6(15) no
C8 C9 C1 . . 135.1(17) no
C4 C9 Mo1 . . 72.0(10) no
C8 C9 Mo1 . . 127.7(12) no
C1 C9 Mo1 . . 65.4(9) no

loop_
_geom_bond_atom_site_label_1
_geom_bond_atom_site_label_2
_geom_bond_site_symmetry_2
_geom_bond_distance
_geom_bond_publ_flag
Mo1 C2 . 2.18(2) yes
Mo1 C1 . 2.23(2) yes
Mo1 C3 . 2.26(2) yes
Mo1 C4 . 2.39(2) yes
Mo1 C9 . 2.41(2) yes
Mo1 Mo1 2 2.720(4) yes
Mo1 I2 2 2.801(4) yes
Mo1 I1 . 2.808(5) yes
Mo1 I2 . 2.815(4) yes
Mo1 I1 2 2.816(5) yes
C1 C2 . 1.37(2) no
C1 C9 . 1.42(2) no
C2 C3 . 1.44(2) no
C3 C4 . 1.44(2) no
C4 C9 . 1.41(2) no
C4 C5 . 1.45(2) no
C5 C6 . 1.36(3) no
C6 C7 . 1.43(3) no
C7 C8 . 1.34(2) no
C8 C9 . 1.42(2) no
